data_2240088
loop_
_publ_author_name
'Choi, Hong Dae'
'Lee, Uk'

_publ_section_title
;
 Crystal structure of
 5-fluoro-2-(3-fluorophenyl)-3-methylsulfinyl-1-benzofuran
;
_journal_coeditor_code FY2119
_journal_issue 11
_journal_name_full 'Acta Crystallographica Section E'
_journal_page_first o1168
_journal_paper_doi 10.1107/S160053681402251X
_journal_volume 70
_journal_year 2014
_chemical_formula_iupac 'C15 H10 F2 O2 S'
_chemical_formula_moiety 'C15 H10 F2 O2 S'
_chemical_formula_sum 'C15 H10 F2 O2 S'
_chemical_formula_weight 292.29
_chemical_melting_point_gt 460
_chemical_melting_point_lt 459
_chemical_name_systematic
;
5-Fluoro-2-(3-fluorophenyl)-3-methylsulfinyl-1-benzofuran
;
_space_group_IT_number 14
_symmetry_cell_setting monoclinic
_symmetry_space_group_name_Hall '-P 2ybc'
_symmetry_space_group_name_H-M 'P 1 21/c 1'
_atom_sites_solution_hydrogens difmap
_atom_sites_solution_primary direct
_atom_sites_solution_secondary difmap
_audit_creation_method 'form.cif (version 2.0)'
_cell_angle_alpha 90.00
_cell_angle_beta 113.7560(10)
_cell_angle_gamma 90.00
_cell_formula_units_Z 4
_cell_length_a 8.4826(2)
_cell_length_b 16.6307(4)
_cell_length_c 9.7493(2)
_cell_measurement_reflns_used 5007
_cell_measurement_temperature 173(2)
_cell_measurement_theta_max 28.29
_cell_measurement_theta_min 2.45
_cell_volume 1258.81(5)
_computing_cell_refinement
;
<i>SAINT</i> (Bruker, 2009)
;
_computing_data_collection
;
<i>APEX2</i> (Bruker, 2009)
;
_computing_data_reduction
;
<i>SAINT</i> (Bruker, 2009)
;
_computing_molecular_graphics
;
<i>ORTEP-3 for Windows</i> (Farrugia, 2012) and
<i>DIAMOND</i> (Brandenburg, 1998)
;
_computing_publication_material
;
<i>SHELXL97</i> (Sheldrick, 2008)
;
_computing_structure_refinement
;
<i>SHELXL97</i> (Sheldrick, 2008)
;
_computing_structure_solution
;
<i>SHELXS97</i> (Sheldrick, 2008)
;
_diffrn_ambient_temperature 173(2)
_diffrn_detector_area_resol_mean 10.0
_diffrn_measured_fraction_theta_full 0.994
_diffrn_measured_fraction_theta_max 0.994
_diffrn_measurement_device_type 'Bruker SMART APEXII CCD'
_diffrn_measurement_method '\f and \w scans'
_diffrn_radiation_monochromator 'graphite multilayer'
_diffrn_radiation_source 'rotating anode'
_diffrn_radiation_type MoK\a
_diffrn_radiation_wavelength 0.71073
_diffrn_reflns_av_R_equivalents 0.0268
_diffrn_reflns_av_sigmaI/netI 0.0238
_diffrn_reflns_limit_h_max 11
_diffrn_reflns_limit_h_min -11
_diffrn_reflns_limit_k_max 22
_diffrn_reflns_limit_k_min -18
_diffrn_reflns_limit_l_max 12
_diffrn_reflns_limit_l_min -12
_diffrn_reflns_number 12021
_diffrn_reflns_theta_full 28.31
_diffrn_reflns_theta_max 28.31
_diffrn_reflns_theta_min 2.45
_diffrn_standards_number 0
_exptl_absorpt_coefficient_mu 0.279
_exptl_absorpt_correction_T_max 0.8917
_exptl_absorpt_correction_T_min 0.8459
_exptl_absorpt_correction_type multi-scan
_exptl_absorpt_process_details
;
(<i>SADABS</i>; Bruker, 2009)
;
_exptl_crystal_colour colourless
_exptl_crystal_density_diffrn 1.542
_exptl_crystal_density_method 'not measured'
_exptl_crystal_description block
_exptl_crystal_F_000 600
_exptl_crystal_size_max 0.62
_exptl_crystal_size_mid 0.55
_exptl_crystal_size_min 0.42
_refine_diff_density_max 0.412
_refine_diff_density_min -0.349
_refine_ls_extinction_method none
_refine_ls_goodness_of_fit_ref 1.032
_refine_ls_hydrogen_treatment constr
_refine_ls_matrix_type full
_refine_ls_number_parameters 182
_refine_ls_number_reflns 3111
_refine_ls_number_restraints 0
_refine_ls_restrained_S_all 1.032
_refine_ls_R_factor_all 0.0417
_refine_ls_R_factor_gt 0.0363
_refine_ls_shift/su_max 0.001
_refine_ls_shift/su_mean 0.000
_refine_ls_structure_factor_coef Fsqd
_refine_ls_weighting_details 'calc w=1/[\s^2^(Fo^2^)+(0.0527P)^2^+0.4861P] where P=(Fo^2^+2Fc^2^)/3'
_refine_ls_weighting_scheme calc
_refine_ls_wR_factor_gt 0.0945
_refine_ls_wR_factor_ref 0.0982
_reflns_number_gt 2736
_reflns_number_total 3111
_reflns_threshold_expression I>2\s(I)
_cod_data_source_file fy2119sup1.cif
_cod_data_source_block I
_cod_original_sg_symbol_H-M 'P 21/c'
_cod_database_code 2240088
_cod_database_fobs_code 2240088

loop_
_symmetry_equiv_pos_as_xyz
'x, y, z'
'-x, y+1/2, -z+1/2'
'-x, -y, -z'
'x, -y-1/2, z-1/2'

loop_
_atom_site_type_symbol
_atom_site_label
_atom_site_fract_x
_atom_site_fract_y
_atom_site_fract_z
_atom_site_U_iso_or_equiv
_atom_site_adp_type
_atom_site_calc_flag
_atom_site_refinement_flags
_atom_site_occupancy
_atom_site_symmetry_multiplicity
S S1 0.68157(5) 0.69175(2) 0.61814(4) 0.02500(11) Uani d . 1 2
F F1 1.15704(13) 0.43458(6) 0.91143(11) 0.0407(3) Uani d . 1 2
F F2 0.31417(14) 0.61447(8) -0.13611(11) 0.0455(3) Uani d . 1 2
O O1 0.66160(13) 0.50305(6) 0.36646(11) 0.0228(2) Uani d . 1 2
O O2 0.86399(15) 0.71766(7) 0.69804(14) 0.0380(3) Uani d . 1 2
C C1 0.68851(17) 0.59646(8) 0.54180(15) 0.0206(3) Uani d . 1 2
C C2 0.81117(17) 0.53330(8) 0.61313(16) 0.0213(3) Uani d . 1 2
C C3 0.93765(18) 0.51943(9) 0.75628(16) 0.0257(3) Uani d . 1 2
H H3 0.9568 0.5554 0.8371 0.031 Uiso calc R 1 2
C C4 1.03265(19) 0.45056(9) 0.77310(17) 0.0284(3) Uani d . 1 2
C C5 1.0128(2) 0.39587(9) 0.65947(19) 0.0288(3) Uani d . 1 2
H H5 1.0839 0.3494 0.6794 0.035 Uiso calc R 1 2
C C6 0.88870(19) 0.40976(8) 0.51726(18) 0.0263(3) Uani d . 1 2
H H6 0.8720 0.3742 0.4364 0.032 Uiso calc R 1 2
C C7 0.79001(17) 0.47831(8) 0.49901(16) 0.0220(3) Uani d . 1 2
C C8 0.60314(17) 0.57525(8) 0.39537(15) 0.0207(3) Uani d . 1 2
C C9 0.46688(17) 0.61298(8) 0.26667(15) 0.0211(3) Uani d . 1 2
C C10 0.34606(18) 0.66392(8) 0.28439(16) 0.0231(3) Uani d . 1 2
H H10 0.3529 0.6755 0.3821 0.028 Uiso calc R 1 2
C C11 0.21572(19) 0.69790(9) 0.16032(17) 0.0263(3) Uani d . 1 2
H H11 0.1338 0.7324 0.1737 0.032 Uiso calc R 1 2
C C12 0.20422(19) 0.68181(9) 0.01715(17) 0.0280(3) Uani d . 1 2
H H12 0.1159 0.7049 -0.0685 0.034 Uiso calc R 1 2
C C13 0.3254(2) 0.63115(10) 0.00347(16) 0.0287(3) Uani d . 1 2
C C14 0.45608(19) 0.59613(9) 0.12251(17) 0.0262(3) Uani d . 1 2
H H14 0.5368 0.5615 0.1076 0.031 Uiso calc R 1 2
C C15 0.6103(2) 0.66132(11) 0.7597(2) 0.0377(4) Uani d . 1 2
H H15A 0.6903 0.6213 0.8250 0.057 Uiso calc R 1 2
H H15B 0.4949 0.6378 0.7123 0.057 Uiso calc R 1 2
H H15C 0.6068 0.7082 0.8193 0.057 Uiso calc R 1 2

loop_
_atom_site_aniso_label
_atom_site_aniso_U_11
_atom_site_aniso_U_22
_atom_site_aniso_U_33
_atom_site_aniso_U_12
_atom_site_aniso_U_13
_atom_site_aniso_U_23
S1 0.0261(2) 0.01759(17) 0.02614(19) -0.00056(12) 0.00519(15) -0.00347(13)
F1 0.0340(5) 0.0452(6) 0.0317(5) 0.0116(4) 0.0017(4) 0.0127(4)
F2 0.0443(6) 0.0705(8) 0.0194(5) 0.0076(5) 0.0105(4) -0.0019(4)
O1 0.0240(5) 0.0197(5) 0.0223(5) 0.0023(4) 0.0069(4) -0.0015(4)
O2 0.0311(6) 0.0311(6) 0.0427(7) -0.0107(5) 0.0055(5) -0.0085(5)
C1 0.0204(6) 0.0183(6) 0.0215(6) 0.0002(5) 0.0068(5) 0.0003(5)
C2 0.0202(6) 0.0192(6) 0.0240(7) -0.0003(5) 0.0086(5) 0.0019(5)
C3 0.0245(7) 0.0262(7) 0.0244(7) -0.0006(6) 0.0077(6) 0.0020(5)
C4 0.0225(7) 0.0312(8) 0.0276(7) 0.0027(6) 0.0061(6) 0.0099(6)
C5 0.0258(7) 0.0230(7) 0.0395(9) 0.0049(5) 0.0152(7) 0.0085(6)
C6 0.0291(7) 0.0198(6) 0.0328(8) 0.0017(5) 0.0153(6) 0.0017(5)
C7 0.0221(6) 0.0197(6) 0.0238(7) -0.0004(5) 0.0087(6) 0.0021(5)
C8 0.0207(6) 0.0187(6) 0.0229(7) 0.0001(5) 0.0090(5) -0.0007(5)
C9 0.0188(6) 0.0200(6) 0.0224(7) -0.0024(5) 0.0061(5) -0.0002(5)
C10 0.0222(6) 0.0252(7) 0.0214(6) -0.0003(5) 0.0081(5) -0.0001(5)
C11 0.0228(7) 0.0245(7) 0.0303(7) 0.0021(5) 0.0092(6) 0.0023(6)
C12 0.0227(7) 0.0314(8) 0.0238(7) -0.0003(6) 0.0030(6) 0.0062(6)
C13 0.0285(7) 0.0371(8) 0.0190(7) -0.0035(6) 0.0081(6) -0.0009(6)
C14 0.0243(7) 0.0301(7) 0.0240(7) 0.0014(5) 0.0095(6) -0.0021(6)
C15 0.0439(10) 0.0383(9) 0.0378(9) 0.0002(7) 0.0237(8) -0.0091(7)

loop_
_atom_type_symbol
_atom_type_description
_atom_type_scat_dispersion_real
_atom_type_scat_dispersion_imag
_atom_type_scat_source
C C 0.0033 0.0016 'International Tables Vol C Tables 4.2.6.8 and 6.1.1.4'
H H 0.0000 0.0000 'International Tables Vol C Tables 4.2.6.8 and 6.1.1.4'
O O 0.0106 0.0060 'International Tables Vol C Tables 4.2.6.8 and 6.1.1.4'
F F 0.0171 0.0103 'International Tables Vol C Tables 4.2.6.8 and 6.1.1.4'
S S 0.1246 0.1234 'International Tables Vol C Tables 4.2.6.8 and 6.1.1.4'

loop_
_geom_angle_atom_site_label_1
_geom_angle_atom_site_label_2
_geom_angle_atom_site_label_3
_geom_angle
O2 S1 C1 106.07(7)
O2 S1 C15 106.34(8)
C1 S1 C15 98.65(7)
C8 O1 C7 106.50(10)
C8 C1 C2 106.99(12)
C8 C1 S1 125.57(11)
C2 C1 S1 126.22(11)
C7 C2 C3 119.31(13)
C7 C2 C1 104.86(12)
C3 C2 C1 135.77(13)
C4 C3 C2 115.84(14)
C4 C3 H3 122.1
C2 C3 H3 122.1
F1 C4 C3 117.68(14)
F1 C4 C5 117.26(13)
C3 C4 C5 125.05(14)
C6 C5 C4 119.27(13)
C6 C5 H5 120.4
C4 C5 H5 120.4
C5 C6 C7 116.38(14)
C5 C6 H6 121.8
C7 C6 H6 121.8
O1 C7 C6 125.23(13)
O1 C7 C2 110.61(11)
C6 C7 C2 124.14(14)
C1 C8 O1 111.03(12)
C1 C8 C9 133.75(12)
O1 C8 C9 115.22(11)
C10 C9 C14 119.50(13)
C10 C9 C8 121.44(12)
C14 C9 C8 119.04(12)
C11 C10 C9 120.46(13)
C11 C10 H10 119.8
C9 C10 H10 119.8
C12 C11 C10 120.49(13)
C12 C11 H11 119.8
C10 C11 H11 119.8
C13 C12 C11 117.62(13)
C13 C12 H12 121.2
C11 C12 H12 121.2
F2 C13 C14 118.00(14)
F2 C13 C12 118.02(14)
C14 C13 C12 123.98(14)
C13 C14 C9 117.95(13)
C13 C14 H14 121.0
C9 C14 H14 121.0
S1 C15 H15A 109.5
S1 C15 H15B 109.5
H15A C15 H15B 109.5
S1 C15 H15C 109.5
H15A C15 H15C 109.5
H15B C15 H15C 109.5

loop_
_geom_bond_atom_site_label_1
_geom_bond_atom_site_label_2
_geom_bond_distance
S1 O2 1.4885(12)
S1 C1 1.7619(14)
S1 C15 1.7880(17)
F1 C4 1.3624(17)
F2 C13 1.3540(17)
O1 C8 1.3710(16)
O1 C7 1.3754(17)
C1 C8 1.3616(19)
C1 C2 1.4444(19)
C2 C7 1.3949(19)
C2 C3 1.395(2)
C3 C4 1.372(2)
C3 H3 0.9500
C4 C5 1.390(2)
C5 C6 1.381(2)
C5 H5 0.9500
C6 C7 1.3828(19)
C6 H6 0.9500
C8 C9 1.4614(19)
C9 C10 1.3930(19)
C9 C14 1.399(2)
C10 C11 1.388(2)
C10 H10 0.9500
C11 C12 1.385(2)
C11 H11 0.9500
C12 C13 1.377(2)
C12 H12 0.9500
C13 C14 1.370(2)
C14 H14 0.9500
C15 H15A 0.9800
C15 H15B 0.9800
C15 H15C 0.9800

loop_
_geom_hbond_atom_site_label_D
_geom_hbond_atom_site_label_H
_geom_hbond_atom_site_label_A
_geom_hbond_site_symmetry_A
_geom_hbond_distance_DH
_geom_hbond_distance_HA
_geom_hbond_distance_DA
_geom_hbond_angle_DHA
C5 H5 O2 2_746 0.95 2.45 3.2612(18) 143.3
C12 H12 O2 1_454 0.95 2.42 3.3361(19) 161.1
C15 H15A F1 3_767 0.98 2.54 3.409(2) 147.4
C15 H15B F2 1_556 0.98 2.55 3.163(2) 120.5

loop_
_geom_torsion_atom_site_label_1
_geom_torsion_atom_site_label_2
_geom_torsion_atom_site_label_3
_geom_torsion_atom_site_label_4
_geom_torsion
O2 S1 C1 C8 -126.44(13)
C15 S1 C1 C8 123.68(13)
O2 S1 C1 C2 39.24(14)
C15 S1 C1 C2 -70.64(14)
C8 C1 C2 C7 0.90(15)
S1 C1 C2 C7 -166.96(10)
C8 C1 C2 C3 177.95(15)
S1 C1 C2 C3 10.1(2)
C7 C2 C3 C4 -0.32(19)
C1 C2 C3 C4 -177.04(15)
C2 C3 C4 F1 -179.70(12)
C2 C3 C4 C5 0.8(2)
F1 C4 C5 C6 -179.77(13)
C3 C4 C5 C6 -0.3(2)
C4 C5 C6 C7 -0.7(2)
C8 O1 C7 C6 -176.95(13)
C8 O1 C7 C2 1.38(14)
C5 C6 C7 O1 179.33(13)
C5 C6 C7 C2 1.2(2)
C3 C2 C7 O1 -179.05(11)
C1 C2 C7 O1 -1.41(15)
C3 C2 C7 C6 -0.7(2)
C1 C2 C7 C6 176.94(13)
C2 C1 C8 O1 -0.09(15)
S1 C1 C8 O1 167.87(9)
C2 C1 C8 C9 -179.62(14)
S1 C1 C8 C9 -11.7(2)
C7 O1 C8 C1 -0.78(15)
C7 O1 C8 C9 178.85(11)
C1 C8 C9 C10 -28.6(2)
O1 C8 C9 C10 151.91(12)
C1 C8 C9 C14 152.70(16)
O1 C8 C9 C14 -26.82(18)
C14 C9 C10 C11 0.0(2)
C8 C9 C10 C11 -178.75(13)
C9 C10 C11 C12 -0.2(2)
C10 C11 C12 C13 0.3(2)
C11 C12 C13 F2 179.38(13)
C11 C12 C13 C14 -0.2(2)
F2 C13 C14 C9 -179.58(13)
C12 C13 C14 C9 0.0(2)
C10 C9 C14 C13 0.1(2)
C8 C9 C14 C13 178.89(13)
